data_2009178
loop_
_publ_author_name
'Hamazaki, Hiroshi'
'Hosomi, Hiroyuki'
'Ohba, Shigeru'

_publ_section_title
;A triclinic polymorph of
 (<i>R</i>,<i>R</i>)-(--)-<i>trans</i>-1,4-dioxaspiro[4,5]decane-2,3-diylbis(diphenylmethanol)
;
_journal_issue 11
_journal_name_full 'Acta Crystallographica Section C'
_journal_page_first IUC9900132
_journal_paper_doi 10.1107/S0108270199098443
_journal_volume 55
_journal_year 1999
_chemical_formula_moiety 'C34 H34 O4'
_chemical_formula_sum 'C34 H34 O4'
_chemical_formula_weight 506.64
_space_group_IT_number 1
_symmetry_cell_setting triclinic
_symmetry_space_group_name_Hall 'P 1'
_symmetry_space_group_name_H-M 'P 1'
_cell_angle_alpha 98.240(10)
_cell_angle_beta 91.320(10)
_cell_angle_gamma 80.490(10)
_cell_formula_units_Z 2
_cell_length_a 9.9860(10)
_cell_length_b 14.823(2)
_cell_length_c 9.5140(10)
_cell_measurement_reflns_used 25
_cell_measurement_temperature 297
_cell_measurement_theta_max 15
_cell_measurement_theta_min 10
_cell_volume 1374.6(3)
_computing_cell_refinement 'MSC/AFC Diffractometer Control Software'
_computing_data_collection
;
MSC/AFC Diffractometer Control Software
(Molecular Structure Corporation, 1993)
;
_computing_data_reduction 'TEXSAN (Molecular Structure Corporation, 1999)'
_computing_molecular_graphics 'ORTEPII (Johnson, 1976)'
_computing_publication_material TEXSAN
_computing_structure_refinement 'SHELXL97 (Sheldrick, 1997)'
_computing_structure_solution 'MULTAN (Debaedemaeker et al., 1985)'
_diffrn_measurement_device_type 'Rigaku AFC-5'
_diffrn_measurement_method \q-2\q
_diffrn_radiation_type MoK\a
_diffrn_radiation_wavelength 0.71073
_diffrn_reflns_av_R_equivalents 0.017
_diffrn_reflns_limit_h_max 12
_diffrn_reflns_limit_h_min 0
_diffrn_reflns_limit_k_max 18
_diffrn_reflns_limit_k_min -18
_diffrn_reflns_limit_l_max 11
_diffrn_reflns_limit_l_min -11
_diffrn_reflns_number 5145
_diffrn_reflns_theta_max 25
_diffrn_reflns_theta_min 2
_diffrn_standards_decay_% 2.1
_diffrn_standards_interval_count 100
_diffrn_standards_number 3
_exptl_absorpt_coefficient_mu 0.079
_exptl_absorpt_correction_type none
_exptl_crystal_colour Colourless
_exptl_crystal_density_diffrn 1.224
_exptl_crystal_density_method 'not measured'
_exptl_crystal_description Prism
_exptl_crystal_size_max 0.55
_exptl_crystal_size_mid 0.50
_exptl_crystal_size_min 0.50
_refine_diff_density_max 0.15
_refine_diff_density_min -0.15
_refine_ls_extinction_coef 0.024(2)
_refine_ls_extinction_method 'SHELXL97 (Sheldrick, 1997)'
_refine_ls_goodness_of_fit_ref 1.05
_refine_ls_hydrogen_treatment constr
_refine_ls_number_parameters 686
_refine_ls_number_reflns 4840
_refine_ls_R_factor_gt 0.035
_refine_ls_shift/su_max 0.002
_refine_ls_structure_factor_coef Fsqd
_refine_ls_weighting_details 'w = 1/[\s^2^(Fo^2^) + (0.0401P)^2^+0.1829P] where P = (Fo^2^+2Fc^2^)/3'
_refine_ls_weighting_scheme calc
_refine_ls_wR_factor_ref 0.083
_reflns_number_gt 4038
_reflns_number_total 4840
_reflns_threshold_expression I>2\s(I)
_cod_data_source_file qb0116.cif
_cod_data_source_block I
_cod_database_code 2009178

loop_
_symmetry_equiv_pos_as_xyz
x,y,z

loop_
_atom_site_label
_atom_site_fract_x
_atom_site_fract_y
_atom_site_fract_z
_atom_site_U_iso_or_equiv
_atom_site_adp_type
_atom_site_calc_flag
_atom_site_refinement_flags
_atom_site_occupancy
_atom_site_disorder_assembly
_atom_site_disorder_group
_atom_site_type_symbol
O1 .0000(2) .00010(10) .0001(2) .0510(6) Uani d . 1.00 . . O
O2 .2137(2) -.0802(2) -.1688(2) .0544(6) Uani d . 1.00 . . O
O3 .2437(2) .14520(10) .1624(2) .0412(5) Uani d . 1.00 . . O
O4 .3664(2) .11940(10) -.0419(2) .0437(5) Uani d . 1.00 . . O
O5 -.4166(2) .6585(2) -.4487(2) .0520(6) Uani d . 1.00 . . O
O6 -.2409(2) .7346(2) -.2681(2) .0597(6) Uani d . 1.00 . . O
O7 -.1096(2) .50430(10) -.5935(2) .0428(5) Uani d . 1.00 . . O
O8 .0067(2) .53540(10) -.3886(2) .0434(5) Uani d . 1.00 . . O
C9 .0411(3) .0786(2) .0865(3) .0372(6) Uani d . 1.00 . . C
C10 -.0271(3) .1681(2) .0347(3) .0391(7) Uani d . 1.00 . . C
C11 -.0702(3) .1687(2) -.1048(3) .0510(8) Uani d . 1.00 . . C
C12 -.1274(4) .2509(3) -.1521(3) .0650(10) Uani d . 1.00 . . C
C13 -.1432(4) .3322(2) -.0610(5) .0640(10) Uani d . 1.00 . . C
C14 -.1022(3) .3327(2) .0773(4) .0544(8) Uani d . 1.00 . . C
C15 -.0447(3) .2510(2) .1247(3) .0446(7) Uani d . 1.00 . . C
C16 -.0117(3) .0766(2) .2357(3) .0385(6) Uani d . 1.00 . . C
C17 -.1488(3) .0724(2) .2500(3) .0494(8) Uani d . 1.00 . . C
C18 -.2061(3) .0742(3) .3808(4) .0592(9) Uani d . 1.00 . . C
C19 -.1280(4) .0793(3) .5021(3) .0621(10) Uani d . 1.00 . . C
C20 .0080(4) .0829(3) .4902(3) .0637(10) Uani d . 1.00 . . C
C21 .0668(3) .0814(3) .3587(3) .0524(8) Uani d . 1.00 . . C
C22 .1995(3) .0676(2) .0789(3) .0374(6) Uani d . 1.00 . . C
C23 .2604(3) .0657(2) -.0689(3) .0390(7) Uani d . 1.00 . . C
C24 .3264(3) -.0291(2) -.1482(3) .0412(7) Uani d . 1.00 . . C
C25 .3814(3) -.0222(2) -.2953(3) .0423(7) Uani d . 1.00 . . C
C26 .3655(3) .0579(2) -.3558(3) .0512(8) Uani d . 1.00 . . C
C27 .4105(4) .0572(2) -.4929(4) .0592(9) Uani d . 1.00 . . C
C28 .4708(4) -.0237(3) -.5710(3) .0613(9) Uani d . 1.00 . . C
C29 .4895(4) -.1043(2) -.5120(4) .0613(9) Uani d . 1.00 . . C
C30 .4460(3) -.1034(2) -.3745(3) .0520(8) Uani d . 1.00 . . C
C31 .4365(3) -.0785(2) -.0593(3) .0456(8) Uani d . 1.00 . . C
C32 .5669(4) -.0547(2) -.0538(4) .0556(9) Uani d . 1.00 . . C
C33 .6672(3) -.0981(3) .0289(5) .0730(10) Uani d . 1.00 . . C
C34 .6426(5) -.1643(3) .1043(5) .0860(10) Uani d . 1.00 . . C
C35 .5146(6) -.1879(3) .1022(4) .0810(10) Uani d . 1.00 . . C
C36 .4119(3) -.1457(2) .0198(4) .0634(10) Uani d . 1.00 . . C
C37 .3368(3) .1827(2) .0841(3) .0351(6) Uani d . 1.00 . . C
C38 .4683(3) .1855(2) .1685(3) .0442(7) Uani d . 1.00 . . C
C39 .5675(3) .2309(2) .0937(3) .0536(8) Uani d . 1.00 . . C
C40 .5031(3) .3266(2) .0669(3) .0560(9) Uani d . 1.00 . . C
C41 .3746(3) .3229(2) -.0218(3) .0535(8) Uani d . 1.00 . . C
C42 .2737(3) .2768(2) .0493(3) .0443(7) Uani d . 1.00 . . C
C43 -.3415(3) .5774(2) -.5293(3) .0390(7) Uani d . 1.00 . . C
C44 -.3697(3) .4905(2) -.4759(3) .0404(7) Uani d . 1.00 . . C
C45 -.3449(3) .4052(2) -.5616(3) .0457(7) Uani d . 1.00 . . C
C46 -.3652(3) .3253(2) -.5106(4) .0594(9) Uani d . 1.00 . . C
C47 -.4116(4) .3302(3) -.3737(5) .0700(10) Uani d . 1.00 . . C
C48 -.4382(4) .4135(3) -.2896(4) .0730(10) Uani d . 1.00 . . C
C49 -.4180(3) .4936(2) -.3395(3) .0566(9) Uani d . 1.00 . . C
C50 -.3943(3) .5781(2) -.6817(3) .0393(7) Uani d . 1.00 . . C
C51 -.5338(3) .5790(3) -.7018(3) .0535(8) Uani d . 1.00 . . C
C52 -.5902(3) .5789(3) -.8358(4) .0638(10) Uani d . 1.00 . . C
C53 -.5104(4) .5780(3) -.9520(4) .0660(10) Uani d . 1.00 . . C
C54 -.3731(4) .5765(3) -.9340(3) .0601(9) Uani d . 1.00 . . C
C55 -.3158(3) .5774(2) -.7995(3) .0482(8) Uani d . 1.00 . . C
C56 -.1866(3) .5845(2) -.5160(3) .0377(6) Uani d . 1.00 . . C
C57 -.1253(3) .5880(2) -.3654(3) .0400(7) Uani d . 1.00 . . C
C58 -.1042(3) .6830(2) -.2841(3) .0446(7) Uani d . 1.00 . . C
C59 -.0449(3) .6750(2) -.1356(3) .0458(7) Uani d . 1.00 . . C
C60 -.0247(3) .5946(2) -.0745(3) .0533(8) Uani d . 1.00 . . C
C61 .0193(4) .5949(3) .0649(4) .0660(10) Uani d . 1.00 . . C
C62 .0427(4) .6755(3) .1447(3) .0690(10) Uani d . 1.00 . . C
C63 .0250(4) .7559(3) .0852(4) .0710(10) Uani d . 1.00 . . C
C64 -.0170(4) .7560(2) -.0542(4) .0586(9) Uani d . 1.00 . . C
C65 -.0188(4) .7321(2) -.3695(3) .0483(8) Uani d . 1.00 . . C
C66 -.0759(4) .8007(3) -.4479(4) .0690(10) Uani d . 1.00 . . C
C67 .0075(6) .8426(3) -.5271(4) .0820(10) Uani d . 1.00 . . C
C68 .1446(6) .8161(4) -.5289(5) .088(2) Uani d . 1.00 . . C
C69 .2019(3) .7480(3) -.4546(4) .0720(10) Uani d . 1.00 . . C
C70 .1214(3) .7057(2) -.3741(4) .0564(9) Uani d . 1.00 . . C
C71 .0027(3) .4673(2) -.5092(3) .0396(7) Uani d . 1.00 . . C
C72 .1323(3) .4582(2) -.5934(3) .0491(8) Uani d . 1.00 . . C
C73 .2558(3) .4131(3) -.5170(3) .0608(9) Uani d . 1.00 . . C
C74 .2332(3) .3216(2) -.4774(4) .0628(10) Uani d . 1.00 . . C
C75 .1069(4) .3337(2) -.3858(3) .0557(8) Uani d . 1.00 . . C
C76 -.0178(3) .3769(2) -.4638(3) .0447(7) Uani d . 1.00 . . C
H1 .0587 -.0288 -.0779 .1500 Uiso calc . 1.00 . . H
H2 .2192 -.1191 -.2590 .1500 Uiso calc . 1.00 . . H
H5 -.3620 .6830 -.3708 .1500 Uiso calc . 1.00 . . H
H6 -.2345 .7687 -.1750 .1500 Uiso calc . 1.00 . . H
H11 -.0596 .1114 -.1681 .0800 Uiso calc . 1.00 . . H
H12 -.1562 .2507 -.2491 .0800 Uiso calc . 1.00 . . H
H13 -.1839 .3890 -.0932 .0800 Uiso calc . 1.00 . . H
H14 -.1127 .3896 .1412 .0800 Uiso calc . 1.00 . . H
H15 -.0161 .2516 .2217 .0800 Uiso calc . 1.00 . . H
H17 -.2049 .0682 .1665 .0800 Uiso calc . 1.00 . . H
H18 -.3014 .0719 .3874 .0800 Uiso calc . 1.00 . . H
H19 -.1679 .0811 .5935 .0800 Uiso calc . 1.00 . . H
H20 .0636 .0844 .5735 .0800 Uiso calc . 1.00 . . H
H21 .1621 .0832 .3518 .0800 Uiso calc . 1.00 . . H
H22 .2360 .0096 .1107 .0800 Uiso calc . 1.00 . . H
H23 .1861 .0886 -.1272 .0800 Uiso calc . 1.00 . . H
H26 .3222 .1143 -.3017 .0800 Uiso calc . 1.00 . . H
H27 .3968 .1138 -.5332 .0800 Uiso calc . 1.00 . . H
H28 .5024 -.0234 -.6652 .0800 Uiso calc . 1.00 . . H
H29 .5297 -.1612 -.5668 .0800 Uiso calc . 1.00 . . H
H30 .4626 -.1589 -.3315 .0800 Uiso calc . 1.00 . . H
H32 .5838 -.0073 -.1068 .0800 Uiso calc . 1.00 . . H
H33 .7563 -.0821 .0280 .0800 Uiso calc . 1.00 . . H
H34 .7125 -.1936 .1610 .0800 Uiso calc . 1.00 . . H
H35 .4957 -.2346 .1558 .0800 Uiso calc . 1.00 . . H
H36 .3224 -.1618 .0174 .0800 Uiso calc . 1.00 . . H
H38A .5087 .1236 .1812 .0800 Uiso calc . 1.00 . . H
H38B .4471 .2209 .2604 .0800 Uiso calc . 1.00 . . H
H39A .5915 .1937 .0037 .0800 Uiso calc . 1.00 . . H
H39B .6481 .2345 .1494 .0800 Uiso calc . 1.00 . . H
H40A .5666 .3538 .0191 .0800 Uiso calc . 1.00 . . H
H40B .4798 .3640 .1568 .0800 Uiso calc . 1.00 . . H
H41A .3335 .3843 -.0362 .0800 Uiso calc . 1.00 . . H
H41B .3981 .2869 -.1129 .0800 Uiso calc . 1.00 . . H
H42A .2432 .3159 .1362 .0800 Uiso calc . 1.00 . . H
H42B .1965 .2697 -.0108 .0800 Uiso calc . 1.00 . . H
H45 -.3117 .4022 -.6564 .0800 Uiso calc . 1.00 . . H
H46 -.3476 .2666 -.5700 .0800 Uiso calc . 1.00 . . H
H47 -.4255 .2757 -.3361 .0800 Uiso calc . 1.00 . . H
H48 -.4706 .4176 -.1945 .0800 Uiso calc . 1.00 . . H
H49 -.4381 .5523 -.2801 .0800 Uiso calc . 1.00 . . H
H51 -.5907 .5809 -.6210 .0800 Uiso calc . 1.00 . . H
H52 -.6861 .5792 -.8472 .0800 Uiso calc . 1.00 . . H
H53 -.5502 .5785 -1.0449 .0800 Uiso calc . 1.00 . . H
H54 -.3169 .5760 -1.0149 .0800 Uiso calc . 1.00 . . H
H55 -.2198 .5766 -.7878 .0800 Uiso calc . 1.00 . . H
H56 -.1726 .6400 -.5508 .0800 Uiso calc . 1.00 . . H
H57 -.1871 .5647 -.3091 .0800 Uiso calc . 1.00 . . H
H60 -.0418 .5384 -.1304 .0800 Uiso calc . 1.00 . . H
H61 .0347 .5383 .1049 .0800 Uiso calc . 1.00 . . H
H62 .0705 .6762 .2420 .0800 Uiso calc . 1.00 . . H
H63 .0419 .8123 .1406 .0800 Uiso calc . 1.00 . . H
H64 -.0267 .8115 -.0967 .0800 Uiso calc . 1.00 . . H
H66 -.1728 .8201 -.4465 .0800 Uiso calc . 1.00 . . H
H67 -.0335 .8909 -.5796 .0800 Uiso calc . 1.00 . . H
H68 .2010 .8435 -.5847 .0800 Uiso calc . 1.00 . . H
H69 .2985 .7280 -.4539 .0800 Uiso calc . 1.00 . . H
H70 .1612 .6575 -.3211 .0800 Uiso calc . 1.00 . . H
H72A .1446 .5184 -.6112 .0800 Uiso calc . 1.00 . . H
H72B .1234 .4200 -.6826 .0800 Uiso calc . 1.00 . . H
H73A .2673 .4536 -.4308 .0800 Uiso calc . 1.00 . . H
H73B .3353 .4058 -.5747 .0800 Uiso calc . 1.00 . . H
H74A .2231 .2805 -.5634 .0800 Uiso calc . 1.00 . . H
H74B .3109 .2956 -.4265 .0900 Uiso calc . 1.00 . . H
H75A .1179 .3736 -.2988 .0800 Uiso calc . 1.00 . . H
H75B .0927 .2747 -.3633 .0800 Uiso calc . 1.00 . . H
H76A -.0325 .3348 -.5474 .0800 Uiso calc . 1.00 . . H
H76B -.0970 .3876 -.4045 .0800 Uiso calc . 1.00 . . H

loop_
_atom_site_aniso_label
_atom_site_aniso_U_11
_atom_site_aniso_U_22
_atom_site_aniso_U_33
_atom_site_aniso_U_12
_atom_site_aniso_U_13
_atom_site_aniso_U_23
O1 .0410(10) .0490(10) .0610(10) -.0195(10) .0030(10) -.0130(10)
O2 .0480(10) .0560(10) .0580(10) -.0240(10) .0100(10) -.0170(10)
O3 .0400(10) .0480(10) .0380(10) -.0223(9) .0060(9) -.0045(9)
O4 .0390(10) .0430(10) .0480(10) -.0150(9) .0109(9) -.0075(9)
O5 .0330(10) .0530(10) .0600(10) .0038(9) -.0007(10) -.0130(10)
O6 .0420(10) .0600(10) .063(2) .0060(10) -.0090(10) -.0210(10)
O7 .0330(10) .0480(10) .0410(10) .0004(9) -.0033(9) -.0055(9)
O8 .0310(10) .0430(10) .0510(10) -.0011(9) -.0063(9) -.0072(9)
C9 .0320(10) .036(2) .043(2) -.0110(10) .0000(10) -.0030(10)
C10 .0280(10) .051(2) .039(2) -.0110(10) .0030(10) .0030(10)
C11 .041(2) .063(2) .046(2) -.004(2) -.0030(10) .004(2)
C12 .051(2) .093(3) .056(2) -.006(2) -.004(2) .030(2)
C13 .048(2) .062(2) .085(3) .002(2) .006(2) .029(2)
C14 .035(2) .051(2) .076(2) -.0050(10) .007(2) .009(2)
C15 .035(2) .048(2) .051(2) -.0070(10) .0000(10) .0050(10)
C16 .038(2) .036(2) .043(2) -.0120(10) .0040(10) .0030(10)
C17 .036(2) .060(2) .053(2) -.0110(10) .0040(10) .007(2)
C18 .047(2) .070(2) .064(2) -.018(2) .015(2) .007(2)
C19 .067(2) .075(3) .049(2) -.024(2) .017(2) .006(2)
C20 .067(2) .084(3) .046(2) -.029(2) -.002(2) .012(2)
C21 .046(2) .067(2) .050(2) -.023(2) -.002(2) .012(2)
C22 .0340(10) .0320(10) .045(2) -.0080(10) -.0010(10) -.0010(10)
C23 .032(2) .041(2) .044(2) -.0100(10) .0030(10) .0000(10)
C24 .036(2) .039(2) .049(2) -.0120(10) .0050(10) -.0040(10)
C25 .033(2) .047(2) .045(2) -.0100(10) .0000(10) -.0020(10)
C26 .048(2) .054(2) .049(2) -.003(2) .0050(10) .001(2)
C27 .062(2) .062(2) .055(2) -.010(2) .006(2) .011(2)
C28 .062(2) .076(3) .045(2) -.015(2) .014(2) -.001(2)
C29 .060(2) .064(2) .054(2) -.007(2) .016(2) -.011(2)
C30 .052(2) .050(2) .050(2) -.004(2) .010(2) -.003(2)
C31 .054(2) .035(2) .043(2) -.0020(10) .0030(10) -.0060(10)
C32 .049(2) .047(2) .063(2) .000(2) -.001(2) -.007(2)
C33 .062(3) .063(3) .076(3) .010(2) -.015(2) -.020(2)
C34 .101(4) .071(3) .066(3) .030(3) -.012(3) -.004(2)
C35 .120(4) .052(2) .061(3) .018(3) .007(3) .011(2)
C36 .079(3) .041(2) .065(2) .004(2) .013(2) .002(2)
C37 .0310(10) .038(2) .0360(10) -.0100(10) .0040(10) .0000(10)
C38 .035(2) .051(2) .049(2) -.0130(10) -.0060(10) .0110(10)
C39 .039(2) .066(2) .060(2) -.020(2) -.003(2) .009(2)
C40 .050(2) .054(2) .070(2) -.025(2) .003(2) .012(2)
C41 .056(2) .049(2) .060(2) -.013(2) .000(2) .017(2)
C42 .036(2) .046(2) .049(2) -.0060(10) .0020(10) .0000(10)
C43 .0280(10) .043(2) .043(2) -.0030(10) -.0030(10) -.0020(10)
C44 .0300(10) .053(2) .039(2) -.0120(10) -.0060(10) .0050(10)
C45 .038(2) .048(2) .051(2) -.0120(10) -.0080(10) .0040(10)
C46 .044(2) .051(2) .087(3) -.015(2) -.022(2) .017(2)
C47 .057(2) .087(3) .084(3) -.034(2) -.027(2) .045(3)
C48 .073(3) .104(3) .052(2) -.036(2) -.010(2) .029(2)
C49 .050(2) .079(2) .045(2) -.021(2) -.005(2) .008(2)
C50 .035(2) .034(2) .046(2) -.0030(10) -.0020(10) .0010(10)
C51 .035(2) .066(2) .057(2) -.0060(10) -.0060(10) .004(2)
C52 .048(2) .071(2) .068(2) -.006(2) -.021(2) .004(2)
C53 .066(3) .075(3) .051(2) .000(2) -.018(2) .003(2)
C54 .065(2) .067(2) .045(2) .000(2) .001(2) .010(2)
C55 .040(2) .056(2) .048(2) -.0040(10) -.0050(10) .008(2)
C56 .0320(10) .035(2) .043(2) -.0040(10) .0000(10) -.0040(10)
C57 .0280(10) .042(2) .047(2) -.0050(10) -.0020(10) -.0020(10)
C58 .036(2) .043(2) .049(2) -.0040(10) -.0050(10) -.0070(10)
C59 .032(2) .058(2) .043(2) -.0070(10) .0000(10) -.0080(10)
C60 .045(2) .065(2) .050(2) -.015(2) -.005(2) .003(2)
C61 .055(2) .087(3) .058(2) -.017(2) -.004(2) .009(2)
C62 .053(2) .101(3) .048(2) -.011(2) -.013(2) -.002(2)
C63 .069(3) .082(3) .054(2) -.018(2) -.013(2) -.021(2)
C64 .055(2) .061(2) .056(2) -.013(2) -.004(2) -.009(2)
C65 .060(2) .035(2) .046(2) -.0100(10) -.006(2) -.0070(10)
C66 .089(3) .048(2) .069(2) -.018(2) -.015(2) -.002(2)
C67 .135(5) .053(2) .066(3) -.035(3) -.014(3) .011(2)
C68 .124(4) .087(3) .066(3) -.060(3) .007(3) -.002(2)
C69 .078(3) .071(3) .068(3) -.035(2) .012(2) -.017(2)
C70 .058(2) .051(2) .060(2) -.020(2) .003(2) -.008(2)
C71 .030(2) .041(2) .044(2) -.0020(10) -.0060(10) -.0030(10)
C72 .037(2) .052(2) .057(2) -.0040(10) .0060(10) .007(2)
C73 .033(2) .070(2) .076(2) .002(2) .005(2) .011(2)
C74 .041(2) .055(2) .088(3) .006(2) -.007(2) .011(2)
C75 .049(2) .050(2) .070(2) -.006(2) -.007(2) .016(2)
C76 .038(2) .044(2) .050(2) -.0070(10) -.0030(10) -.0010(10)

loop_
_atom_type_symbol
_atom_type_description
_atom_type_scat_dispersion_real
_atom_type_scat_dispersion_imag
_atom_type_scat_source
C C 0.003 0.002
;International Tables for Crystallography
(1992, Vol. C)
;
H H 0.000 0.000
;International Tables for Crystallography
(1992, Vol. C)
;
O O 0.011 0.006
;International Tables for Crystallography
(1992, Vol. C)
;

loop_
_geom_angle_atom_site_label_1
_geom_angle_atom_site_label_2
_geom_angle_atom_site_label_3
_geom_angle_site_symmetry_2
_geom_angle_site_symmetry_3
_geom_angle
_geom_angle_publ_flag
C9 O1 H1 1_555 1_555 116.4 no
C24 O2 H2 1_555 1_555 111.6 no
C22 O3 C37 1_555 1_555 110.8(2) no
C23 O4 C37 1_555 1_555 109.3(2) no
C43 O5 H5 1_555 1_555 110.8 no
C58 O6 H6 1_555 1_555 100.3 no
C56 O7 C71 1_555 1_555 110.4(2) no
C57 O8 C71 1_555 1_555 108.8(2) no
O1 C9 C10 1_555 1_555 110.2(2) no
O1 C9 C16 1_555 1_555 105.2(2) no
O1 C9 C22 1_555 1_555 108.0(2) no
C10 C9 C16 1_555 1_555 108.6(2) no
C10 C9 C22 1_555 1_555 111.4(2) no
C16 C9 C22 1_555 1_555 113.2(2) no
C9 C10 C11 1_555 1_555 121.0(2) no
C9 C10 C15 1_555 1_555 120.9(3) no
C11 C10 C15 1_555 1_555 118.1(3) no
C10 C11 C12 1_555 1_555 120.5(3) no
C10 C11 H11 1_555 1_555 118.8 no
C12 C11 H11 1_555 1_555 120.7 no
C11 C12 C13 1_555 1_555 120.3(3) no
C11 C12 H12 1_555 1_555 119.8 no
C13 C12 H12 1_555 1_555 119.8 no
C12 C13 C14 1_555 1_555 119.9(3) no
C12 C13 H13 1_555 1_555 120.4 no
C14 C13 H13 1_555 1_555 119.6 no
C13 C14 C15 1_555 1_555 119.9(3) no
C13 C14 H14 1_555 1_555 120.1 no
C15 C14 H14 1_555 1_555 120.0 no
C10 C15 C14 1_555 1_555 121.2(3) no
C10 C15 H15 1_555 1_555 119.1 no
C14 C15 H15 1_555 1_555 119.7 no
C9 C16 C17 1_555 1_555 117.6(3) no
C9 C16 C21 1_555 1_555 124.7(3) no
C17 C16 C21 1_555 1_555 117.6(3) no
C16 C17 C18 1_555 1_555 121.5(3) no
C16 C17 H17 1_555 1_555 119.2 no
C18 C17 H17 1_555 1_555 119.2 no
C17 C18 C19 1_555 1_555 120.5(3) no
C17 C18 H18 1_555 1_555 119.7 no
C19 C18 H18 1_555 1_555 119.8 no
C18 C19 C20 1_555 1_555 118.9(3) no
C18 C19 H19 1_555 1_555 120.6 no
C20 C19 H19 1_555 1_555 120.5 no
C19 C20 C21 1_555 1_555 121.1(3) no
C19 C20 H20 1_555 1_555 119.4 no
C21 C20 H20 1_555 1_555 119.5 no
C16 C21 C20 1_555 1_555 120.4(3) no
C16 C21 H21 1_555 1_555 119.4 no
C20 C21 H21 1_555 1_555 120.2 no
O3 C22 C9 1_555 1_555 109.5(2) no
O3 C22 C23 1_555 1_555 103.9(2) no
O3 C22 H22 1_555 1_555 113.2 no
C9 C22 C23 1_555 1_555 116.2(2) no
C9 C22 H22 1_555 1_555 107.3 no
C23 C22 H22 1_555 1_555 106.9 no
O4 C23 C22 1_555 1_555 103.9(2) no
O4 C23 C24 1_555 1_555 106.4(2) no
O4 C23 H23 1_555 1_555 117.3 no
C22 C23 C24 1_555 1_555 117.5(2) no
C22 C23 H23 1_555 1_555 105.9 no
C24 C23 H23 1_555 1_555 106.3 no
O2 C24 C23 1_555 1_555 103.2(2) no
O2 C24 C25 1_555 1_555 108.0(2) no
O2 C24 C31 1_555 1_555 109.8(3) no
C23 C24 C25 1_555 1_555 112.6(2) no
C23 C24 C31 1_555 1_555 111.9(2) no
C25 C24 C31 1_555 1_555 110.9(2) no
C24 C25 C26 1_555 1_555 124.3(3) no
C24 C25 C30 1_555 1_555 117.4(3) no
C26 C25 C30 1_555 1_555 118.2(3) no
C25 C26 C27 1_555 1_555 120.8(3) no
C25 C26 H26 1_555 1_555 118.8 no
C27 C26 H26 1_555 1_555 120.4 no
C26 C27 C28 1_555 1_555 120.4(3) no
C26 C27 H27 1_555 1_555 119.2 no
C28 C27 H27 1_555 1_555 120.4 no
C27 C28 C29 1_555 1_555 119.8(3) no
C27 C28 H28 1_555 1_555 119.8 no
C29 C28 H28 1_555 1_555 120.4 no
C28 C29 C30 1_555 1_555 119.8(3) no
C28 C29 H29 1_555 1_555 120.1 no
C30 C29 H29 1_555 1_555 120.0 no
C25 C30 C29 1_555 1_555 121.0(3) no
C25 C30 H30 1_555 1_555 118.9 no
C29 C30 H30 1_555 1_555 120.0 no
C24 C31 C32 1_555 1_555 119.6(3) no
C24 C31 C36 1_555 1_555 122.3(3) no
C32 C31 C36 1_555 1_555 118.0(3) no
C31 C32 C33 1_555 1_555 120.1(3) no
C31 C32 H32 1_555 1_555 118.3 no
C33 C32 H32 1_555 1_555 121.5 no
C32 C33 C34 1_555 1_555 121.4(4) no
C32 C33 H33 1_555 1_555 118.4 no
C34 C33 H33 1_555 1_555 120.2 no
C33 C34 C35 1_555 1_555 119.5(4) no
C33 C34 H34 1_555 1_555 120.6 no
C35 C34 H34 1_555 1_555 119.8 no
C34 C35 C36 1_555 1_555 120.4(4) no
C34 C35 H35 1_555 1_555 120.3 no
C36 C35 H35 1_555 1_555 119.3 no
C31 C36 C35 1_555 1_555 120.6(4) no
C31 C36 H36 1_555 1_555 118.4 no
C35 C36 H36 1_555 1_555 121.0 no
O3 C37 O4 1_555 1_555 105.9(2) no
O3 C37 C38 1_555 1_555 109.2(2) no
O3 C37 C42 1_555 1_555 110.7(2) no
O4 C37 C38 1_555 1_555 108.0(2) no
O4 C37 C42 1_555 1_555 110.6(2) no
C38 C37 C42 1_555 1_555 112.3(2) no
C37 C38 C39 1_555 1_555 111.1(2) no
C37 C38 H38A 1_555 1_555 109.3 no
C37 C38 H38B 1_555 1_555 108.7 no
C39 C38 H38A 1_555 1_555 110.3 no
C39 C38 H38B 1_555 1_555 108.7 no
H38A C38 H38B 1_555 1_555 108.6 no
C38 C39 C40 1_555 1_555 110.9(2) no
C38 C39 H39A 1_555 1_555 108.3 no
C38 C39 H39B 1_555 1_555 110.4 no
C40 C39 H39A 1_555 1_555 108.5 no
C40 C39 H39B 1_555 1_555 109.7 no
H39A C39 H39B 1_555 1_555 109.0 no
C39 C40 C41 1_555 1_555 110.8(3) no
C39 C40 H40A 1_555 1_555 109.8 no
C39 C40 H40B 1_555 1_555 108.5 no
C41 C40 H40A 1_555 1_555 109.9 no
C41 C40 H40B 1_555 1_555 108.9 no
H40A C40 H40B 1_555 1_555 108.9 no
C40 C41 C42 1_555 1_555 111.0(3) no
C40 C41 H41A 1_555 1_555 110.0 no
C40 C41 H41B 1_555 1_555 109.0 no
C42 C41 H41A 1_555 1_555 110.1 no
C42 C41 H41B 1_555 1_555 107.9 no
H41A C41 H41B 1_555 1_555 108.7 no
C37 C42 C41 1_555 1_555 112.1(2) no
C37 C42 H42A 1_555 1_555 108.8 no
C37 C42 H42B 1_555 1_555 108.4 no
C41 C42 H42A 1_555 1_555 108.1 no
C41 C42 H42B 1_555 1_555 110.7 no
H42A C42 H42B 1_555 1_555 108.7 no
O5 C43 C44 1_555 1_555 110.8(2) no
O5 C43 C50 1_555 1_555 105.2(2) no
O5 C43 C56 1_555 1_555 108.2(2) no
C44 C43 C50 1_555 1_555 109.1(2) no
C44 C43 C56 1_555 1_555 110.7(2) no
C50 C43 C56 1_555 1_555 112.8(2) no
C43 C44 C45 1_555 1_555 120.8(3) no
C43 C44 C49 1_555 1_555 121.0(3) no
C45 C44 C49 1_555 1_555 118.1(3) no
C44 C45 C46 1_555 1_555 120.8(3) no
C44 C45 H45 1_555 1_555 118.9 no
C46 C45 H45 1_555 1_555 120.3 no
C45 C46 C47 1_555 1_555 119.9(3) no
C45 C46 H46 1_555 1_555 120.4 no
C47 C46 H46 1_555 1_555 119.7 no
C46 C47 C48 1_555 1_555 119.8(4) no
C46 C47 H47 1_555 1_555 121.2 no
C48 C47 H47 1_555 1_555 119.0 no
C47 C48 C49 1_555 1_555 120.7(3) no
C47 C48 H48 1_555 1_555 120.4 no
C49 C48 H48 1_555 1_555 118.9 no
C44 C49 C48 1_555 1_555 120.6(3) no
C44 C49 H49 1_555 1_555 119.0 no
C48 C49 H49 1_555 1_555 120.3 no
C43 C50 C51 1_555 1_555 116.7(3) no
C43 C50 C55 1_555 1_555 125.4(3) no
C51 C50 C55 1_555 1_555 117.9(3) no
C50 C51 C52 1_555 1_555 120.7(3) no
C50 C51 H51 1_555 1_555 119.3 no
C52 C51 H51 1_555 1_555 120.1 no
C51 C52 C53 1_555 1_555 120.6(3) no
C51 C52 H52 1_555 1_555 119.2 no
C53 C52 H52 1_555 1_555 120.1 no
C52 C53 C54 1_555 1_555 119.4(3) no
C52 C53 H53 1_555 1_555 120.4 no
C54 C53 H53 1_555 1_555 120.2 no
C53 C54 C55 1_555 1_555 120.4(3) no
C53 C54 H54 1_555 1_555 119.7 no
C55 C54 H54 1_555 1_555 119.9 no
C50 C55 C54 1_555 1_555 121.0(3) no
C50 C55 H55 1_555 1_555 119.1 no
C54 C55 H55 1_555 1_555 119.9 no
O7 C56 C43 1_555 1_555 109.3(2) no
O7 C56 C57 1_555 1_555 103.9(2) no
O7 C56 H56 1_555 1_555 111.9 no
C43 C56 C57 1_555 1_555 116.6(2) no
C43 C56 H56 1_555 1_555 108.3 no
C57 C56 H56 1_555 1_555 106.8 no
O8 C57 C56 1_555 1_555 103.3(2) no
O8 C57 C58 1_555 1_555 105.9(2) no
O8 C57 H57 1_555 1_555 117.4 no
C56 C57 C58 1_555 1_555 118.5(2) no
C56 C57 H57 1_555 1_555 106.1 no
C58 C57 H57 1_555 1_555 106.3 no
O6 C58 C57 1_555 1_555 103.5(2) no
O6 C58 C59 1_555 1_555 108.1(2) no
O6 C58 C65 1_555 1_555 109.7(3) no
C57 C58 C59 1_555 1_555 112.1(3) no
C57 C58 C65 1_555 1_555 111.7(2) no
C59 C58 C65 1_555 1_555 111.4(3) no
C58 C59 C60 1_555 1_555 124.4(3) no
C58 C59 C64 1_555 1_555 117.2(3) no
C60 C59 C64 1_555 1_555 118.2(3) no
C59 C60 C61 1_555 1_555 120.7(3) no
C59 C60 H60 1_555 1_555 118.7 no
C61 C60 H60 1_555 1_555 120.5 no
C60 C61 C62 1_555 1_555 120.3(4) no
C60 C61 H61 1_555 1_555 119.7 no
C62 C61 H61 1_555 1_555 120.0 no
C61 C62 C63 1_555 1_555 119.8(3) no
C61 C62 H62 1_555 1_555 120.4 no
C63 C62 H62 1_555 1_555 119.9 no
C62 C63 C64 1_555 1_555 120.3(3) no
C62 C63 H63 1_555 1_555 120.0 no
C64 C63 H63 1_555 1_555 119.7 no
C59 C64 C63 1_555 1_555 120.6(3) no
C59 C64 H64 1_555 1_555 119.0 no
C63 C64 H64 1_555 1_555 120.4 no
C58 C65 C66 1_555 1_555 122.5(3) no
C58 C65 C70 1_555 1_555 119.6(3) no
C66 C65 C70 1_555 1_555 117.9(3) no
C65 C66 C67 1_555 1_555 120.2(3) no
C65 C66 H66 1_555 1_555 119.5 no
C67 C66 H66 1_555 1_555 120.3 no
C66 C67 C68 1_555 1_555 120.8(4) no
C66 C67 H67 1_555 1_555 119.2 no
C68 C67 H67 1_555 1_555 120.0 no
C67 C68 C69 1_555 1_555 119.8(5) no
C67 C68 H68 1_555 1_555 120.7 no
C69 C68 H68 1_555 1_555 119.5 no
C68 C69 C70 1_555 1_555 120.6(4) no
C68 C69 H69 1_555 1_555 121.5 no
C70 C69 H69 1_555 1_555 117.9 no
C65 C70 C69 1_555 1_555 120.7(3) no
C65 C70 H70 1_555 1_555 118.1 no
C69 C70 H70 1_555 1_555 121.1 no
O7 C71 O8 1_555 1_555 105.2(2) no
O7 C71 C72 1_555 1_555 108.4(2) no
O7 C71 C76 1_555 1_555 111.6(2) no
O8 C71 C72 1_555 1_555 108.5(2) no
O8 C71 C76 1_555 1_555 110.3(2) no
C72 C71 C76 1_555 1_555 112.5(2) no
C71 C72 C73 1_555 1_555 112.2(3) no
C71 C72 H72A 1_555 1_555 108.8 no
C71 C72 H72B 1_555 1_555 108.6 no
C73 C72 H72A 1_555 1_555 110.3 no
C73 C72 H72B 1_555 1_555 107.9 no
H72A C72 H72B 1_555 1_555 109.0 no
C72 C73 C74 1_555 1_555 110.9(3) no
C72 C73 H73A 1_555 1_555 107.4 no
C72 C73 H73B 1_555 1_555 110.1 no
C74 C73 H73A 1_555 1_555 108.0 no
C74 C73 H73B 1_555 1_555 111.2 no
H73A C73 H73B 1_555 1_555 109.1 no
C73 C74 C75 1_555 1_555 111.0(2) no
C73 C74 H74A 1_555 1_555 108.3 no
C73 C74 H74B 1_555 1_555 109.3 no
C75 C74 H74A 1_555 1_555 109.8 no
C75 C74 H74B 1_555 1_555 109.5 no
H74A C74 H74B 1_555 1_555 108.9 no
C74 C75 C76 1_555 1_555 110.4(3) no
C74 C75 H75A 1_555 1_555 109.8 no
C74 C75 H75B 1_555 1_555 110.0 no
C76 C75 H75A 1_555 1_555 108.6 no
C76 C75 H75B 1_555 1_555 109.3 no
H75A C75 H75B 1_555 1_555 108.8 no
C71 C76 C75 1_555 1_555 111.4(2) no
C71 C76 H76A 1_555 1_555 108.4 no
C71 C76 H76B 1_555 1_555 109.0 no
C75 C76 H76A 1_555 1_555 108.5 no
C75 C76 H76B 1_555 1_555 110.7 no
H76A C76 H76B 1_555 1_555 108.8 no

loop_
_geom_bond_atom_site_label_1
_geom_bond_atom_site_label_2
_geom_bond_site_symmetry_1
_geom_bond_site_symmetry_2
_geom_bond_distance
_geom_bond_publ_flag
O1 C9 . . 1.437(3) no
O1 H1 . . .961 no
O2 C24 . . 1.452(4) no
O2 H2 . . .960 no
O3 C22 . . 1.429(3) no
O3 C37 . . 1.432(4) no
O4 C23 . . 1.423(4) no
O4 C37 . . 1.417(3) no
O5 C43 . . 1.435(3) no
O5 H5 . . .974 no
O6 C58 . . 1.450(4) no
O6 H6 . . .961 no
O7 C56 . . 1.422(3) no
O7 C71 . . 1.443(3) no
O8 C57 . . 1.421(3) no
O8 C71 . . 1.419(3) no
C9 C10 . . 1.530(4) no
C9 C16 . . 1.532(4) no
C9 C22 . . 1.565(4) no
C10 C11 . . 1.387(4) no
C10 C15 . . 1.382(4) no
C11 C12 . . 1.388(5) no
C11 H11 . . .961 no
C12 C13 . . 1.368(5) no
C12 H12 . . .960 no
C13 C14 . . 1.368(6) no
C13 H13 . . .961 no
C14 C15 . . 1.384(4) no
C14 H14 . . .959 no
C15 H15 . . .959 no
C16 C17 . . 1.392(4) no
C16 C21 . . 1.393(4) no
C17 C18 . . 1.377(5) no
C17 H17 . . .962 no
C18 C19 . . 1.379(5) no
C18 H18 . . .961 no
C19 C20 . . 1.376(6) no
C19 H19 . . .960 no
C20 C21 . . 1.390(5) no
C20 H20 . . .957 no
C21 H21 . . .961 no
C22 C23 . . 1.541(4) no
C22 H22 . . .964 no
C23 C24 . . 1.547(4) no
C23 H23 . . .961 no
C24 C25 . . 1.538(4) no
C24 C31 . . 1.526(4) no
C25 C26 . . 1.377(5) no
C25 C30 . . 1.393(4) no
C26 C27 . . 1.387(5) no
C26 H26 . . .958 no
C27 C28 . . 1.372(4) no
C27 H27 . . .960 no
C28 C29 . . 1.375(5) no
C28 H28 . . .957 no
C29 C30 . . 1.385(5) no
C29 H29 . . .958 no
C30 H30 . . .960 no
C31 C32 . . 1.402(5) no
C31 C36 . . 1.386(5) no
C32 C33 . . 1.390(5) no
C32 H32 . . .960 no
C33 C34 . . 1.351(7) no
C33 H33 . . .959 no
C34 C35 . . 1.380(8) no
C34 H34 . . .957 no
C35 C36 . . 1.396(6) no
C35 H35 . . .961 no
C36 H36 . . .962 no
C37 C38 . . 1.527(4) no
C37 C42 . . 1.511(4) no
C38 C39 . . 1.527(5) no
C38 H38A . . .963 no
C38 H38B . . .961 no
C39 C40 . . 1.511(5) no
C39 H39A . . .962 no
C39 H39B . . .958 no
C40 C41 . . 1.524(5) no
C40 H40A . . .960 no
C40 H40B . . .962 no
C41 C42 . . 1.527(5) no
C41 H41A . . .962 no
C41 H41B . . .962 no
C42 H42A . . .963 no
C42 H42B . . .960 no
C43 C44 . . 1.521(5) no
C43 C50 . . 1.533(4) no
C43 C56 . . 1.568(4) no
C44 C45 . . 1.390(4) no
C44 C49 . . 1.387(4) no
C45 C46 . . 1.389(5) no
C45 H45 . . .961 no
C46 C47 . . 1.381(6) no
C46 H46 . . .959 no
C47 C48 . . 1.361(6) no
C47 H47 . . .960 no
C48 C49 . . 1.386(6) no
C48 H48 . . .959 no
C49 H49 . . .961 no
C50 C51 . . 1.400(4) no
C50 C55 . . 1.380(4) no
C51 C52 . . 1.382(5) no
C51 H51 . . .961 no
C52 C53 . . 1.374(5) no
C52 H52 . . .961 no
C53 C54 . . 1.375(6) no
C53 H53 . . .962 no
C54 C55 . . 1.389(4) no
C54 H54 . . .961 no
C55 H55 . . .961 no
C56 C57 . . 1.543(4) no
C56 H56 . . .962 no
C57 C58 . . 1.550(4) no
C57 H57 . . .962 no
C58 C59 . . 1.532(4) no
C58 C65 . . 1.523(5) no
C59 C60 . . 1.383(5) no
C59 C64 . . 1.397(5) no
C60 C61 . . 1.387(5) no
C60 H60 . . .960 no
C61 C62 . . 1.372(6) no
C61 H61 . . .959 no
C62 C63 . . 1.374(6) no
C62 H62 . . .959 no
C63 C64 . . 1.382(5) no
C63 H63 . . .960 no
C64 H64 . . .958 no
C65 C66 . . 1.387(5) no
C65 C70 . . 1.390(5) no
C66 C67 . . 1.407(7) no
C66 H66 . . .963 no
C67 C68 . . 1.360(8) no
C67 H67 . . .962 no
C68 C69 . . 1.357(7) no
C68 H68 . . .956 no
C69 C70 . . 1.399(6) no
C69 H69 . . .961 no
C70 H70 . . .961 no
C71 C72 . . 1.515(4) no
C71 C76 . . 1.511(4) no
C72 C73 . . 1.524(4) no
C72 H72A . . .960 no
C72 H72B . . .961 no
C73 C74 . . 1.511(5) no
C73 H73A . . .960 no
C73 H73B . . .958 no
C74 C75 . . 1.521(5) no
C74 H74A . . .961 no
C74 H74B . . .961 no
C75 C76 . . 1.531(4) no
C75 H75A . . .961 no
C75 H75B . . .962 no
C76 H76A . . .962 no
C76 H76B . . .960 no

loop_
_geom_hbond_atom_site_label_D
_geom_hbond_atom_site_label_H
_geom_hbond_atom_site_label_A
_geom_hbond_distance_DH
_geom_hbond_distance_HA
_geom_hbond_distance_DA
_geom_hbond_angle_DHA
O1 H1 O2 0.96 1.79 2.707(3) 158
O5 H5 O6 0.97 1.74 2.695(3) 165

loop_
_cod_related_entry_id
_cod_related_entry_database
_cod_related_entry_code
1 ChemSpider 8133467
